data_2227454
loop_
_publ_author_name
'Shakir, Raied Mustafa'
'Ariffin, Azhar'
'Ng, Seik Weng'

_publ_section_title
;
 Ethyl 4-[(3,5-di-<i>tert</i>-butyl-2-hydroxybenzylidene)amino]benzoate
;
_journal_coeditor_code FL2320
_journal_issue 11
_journal_name_full 'Acta Crystallographica Section E'
_journal_page_first o2915
_journal_paper_doi 10.1107/S1600536810041383
_journal_volume 66
_journal_year 2010
_chemical_formula_iupac 'C24 H31 N O3'
_chemical_formula_moiety 'C24 H31 N O3'
_chemical_formula_sum 'C24 H31 N O3'
_chemical_formula_weight 381.50
_chemical_name_systematic
;
Ethyl 4-[(di-3,5-<i>tert</i>-butyl-2-hydroxybenzylidene)amino]benzoate
;
_space_group_IT_number 14
_symmetry_cell_setting monoclinic
_symmetry_space_group_name_Hall '-P 2ybc'
_symmetry_space_group_name_H-M 'P 1 21/c 1'
_atom_sites_solution_hydrogens geom
_atom_sites_solution_primary direct
_atom_sites_solution_secondary difmap
_audit_creation_method SHELXL-97
_cell_angle_alpha 90.00
_cell_angle_beta 97.437(2)
_cell_angle_gamma 90.00
_cell_formula_units_Z 4
_cell_length_a 18.4789(18)
_cell_length_b 10.7194(11)
_cell_length_c 10.7768(10)
_cell_measurement_reflns_used 2280
_cell_measurement_temperature 100(2)
_cell_measurement_theta_max 23.8
_cell_measurement_theta_min 2.2
_cell_volume 2116.7(4)
_computing_cell_refinement 'SAINT (Bruker, 2009)'
_computing_data_collection 'APEX2 (Bruker, 2009)'
_computing_data_reduction 'SAINT (Bruker, 2009)'
_computing_molecular_graphics 'X-Seed (Barbour, 2001)'
_computing_publication_material 'publCIF (Westrip, 2010)'
_computing_structure_refinement 'SHELXL97 (Sheldrick, 2008)'
_computing_structure_solution 'SHELXS97 (Sheldrick, 2008)'
_diffrn_ambient_temperature 100(2)
_diffrn_measured_fraction_theta_full 1.000
_diffrn_measured_fraction_theta_max 1.000
_diffrn_measurement_device_type 'Bruker SMART APEX diffractometer'
_diffrn_measurement_method '\w scans'
_diffrn_radiation_monochromator graphite
_diffrn_radiation_source 'fine-focus sealed tube'
_diffrn_radiation_type MoK\a
_diffrn_radiation_wavelength 0.71073
_diffrn_reflns_av_R_equivalents 0.0650
_diffrn_reflns_av_sigmaI/netI 0.0594
_diffrn_reflns_limit_h_max 23
_diffrn_reflns_limit_h_min -24
_diffrn_reflns_limit_k_max 13
_diffrn_reflns_limit_k_min -13
_diffrn_reflns_limit_l_max 14
_diffrn_reflns_limit_l_min -13
_diffrn_reflns_number 19941
_diffrn_reflns_theta_full 27.50
_diffrn_reflns_theta_max 27.50
_diffrn_reflns_theta_min 2.20
_diffrn_standards_decay_% 0
_diffrn_standards_interval_count 0
_diffrn_standards_interval_time 0
_diffrn_standards_number 0
_exptl_absorpt_coefficient_mu 0.078
_exptl_absorpt_correction_type none
_exptl_crystal_colour Orange
_exptl_crystal_density_diffrn 1.197
_exptl_crystal_density_method 'not measured'
_exptl_crystal_description Prism
_exptl_crystal_F_000 824
_exptl_crystal_size_max 0.30
_exptl_crystal_size_mid 0.05
_exptl_crystal_size_min 0.05
_refine_diff_density_max 0.639
_refine_diff_density_min -0.255
_refine_ls_extinction_method none
_refine_ls_goodness_of_fit_ref 1.007
_refine_ls_hydrogen_treatment mixed
_refine_ls_matrix_type full
_refine_ls_number_parameters 257
_refine_ls_number_reflns 4855
_refine_ls_number_restraints 1
_refine_ls_restrained_S_all 1.008
_refine_ls_R_factor_all 0.0952
_refine_ls_R_factor_gt 0.0532
_refine_ls_shift/su_max 0.001
_refine_ls_shift/su_mean 0.001
_refine_ls_structure_factor_coef Fsqd
_refine_ls_weighting_details 'calc w=1/[\s^2^(Fo^2^)+(0.0558P)^2^+1.1473P] where P=(Fo^2^+2Fc^2^)/3'
_refine_ls_weighting_scheme calc
_refine_ls_wR_factor_gt 0.1195
_refine_ls_wR_factor_ref 0.1424
_reflns_number_gt 3123
_reflns_number_total 4855
_reflns_threshold_expression I>2\s(I)
_cod_data_source_file fl2320.cif
_cod_data_source_block I
_cod_original_sg_symbol_H-M 'P 21/c'
_cod_database_code 2227454
_cod_database_fobs_code 2227454

loop_
_symmetry_equiv_pos_as_xyz
'x, y, z'
'-x, y+1/2, -z+1/2'
'-x, -y, -z'
'x, -y-1/2, z-1/2'

loop_
_atom_site_type_symbol
_atom_site_label
_atom_site_fract_x
_atom_site_fract_y
_atom_site_fract_z
_atom_site_U_iso_or_equiv
_atom_site_adp_type
_atom_site_calc_flag
_atom_site_refinement_flags
_atom_site_occupancy
_atom_site_disorder_assembly
_atom_site_disorder_group
O O1 0.78175(8) 0.89233(13) 0.62825(14) 0.0252(3) Uani d D 1 . .
H H1 0.7466(13) 0.885(3) 0.567(2) 0.086(12) Uiso d D 1 . .
O O2 0.42198(8) 0.93692(14) 0.03223(14) 0.0291(4) Uani d . 1 . .
O O3 0.43875(7) 0.73467(13) -0.01081(13) 0.0237(3) Uani d . 1 . .
N N1 0.67954(9) 0.79668(16) 0.46645(16) 0.0222(4) Uani d . 1 . .
C C1 0.78970(11) 0.77878(18) 0.68363(19) 0.0203(4) Uani d . 1 . .
C C2 0.84179(10) 0.76051(18) 0.78972(18) 0.0186(4) Uani d . 1 . .
C C3 0.85050(10) 0.63866(18) 0.83515(18) 0.0180(4) Uani d . 1 . .
H H3 0.8862 0.6243 0.9054 0.022 Uiso calc R 1 . .
C C4 0.80999(10) 0.53616(18) 0.78384(18) 0.0183(4) Uani d . 1 . .
C C5 0.75592(10) 0.56031(19) 0.68469(18) 0.0199(4) Uani d . 1 . .
H H5 0.7253 0.4941 0.6509 0.024 Uiso calc R 1 . .
C C6 0.74560(10) 0.67938(19) 0.63368(18) 0.0201(4) Uani d . 1 . .
C C7 0.94204(12) 0.9088(2) 0.7566(2) 0.0290(5) Uani d . 1 . .
H H7A 0.9137 0.9359 0.6780 0.044 Uiso calc R 1 . .
H H7B 0.9735 0.8388 0.7402 0.044 Uiso calc R 1 . .
H H7C 0.9722 0.9782 0.7930 0.044 Uiso calc R 1 . .
C C8 0.88965(11) 0.86740(19) 0.84883(19) 0.0219(4) Uani d . 1 . .
C C9 0.84263(13) 0.9784(2) 0.8811(2) 0.0295(5) Uani d . 1 . .
H H9A 0.8124 1.0072 0.8051 0.044 Uiso calc R 1 . .
H H9B 0.8744 1.0464 0.9158 0.044 Uiso calc R 1 . .
H H9C 0.8112 0.9521 0.9428 0.044 Uiso calc R 1 . .
C C10 0.93590(13) 0.8274(2) 0.9709(2) 0.0304(5) Uani d . 1 . .
H H10A 0.9670 0.7569 0.9542 0.046 Uiso calc R 1 . .
H H10B 0.9037 0.8024 1.0320 0.046 Uiso calc R 1 . .
H H10C 0.9665 0.8974 1.0044 0.046 Uiso calc R 1 . .
C C11 0.82432(11) 0.40232(18) 0.82969(18) 0.0197(4) Uani d . 1 . .
C C12 0.75683(11) 0.3511(2) 0.8825(2) 0.0254(5) Uani d . 1 . .
H H12A 0.7465 0.4030 0.9529 0.038 Uiso calc R 1 . .
H H12B 0.7662 0.2652 0.9111 0.038 Uiso calc R 1 . .
H H12C 0.7148 0.3526 0.8169 0.038 Uiso calc R 1 . .
C C13 0.84080(12) 0.3212(2) 0.7192(2) 0.0259(5) Uani d . 1 . .
H H13A 0.8838 0.3540 0.6858 0.039 Uiso calc R 1 . .
H H13B 0.7988 0.3225 0.6535 0.039 Uiso calc R 1 . .
H H13C 0.8502 0.2352 0.7479 0.039 Uiso calc R 1 . .
C C14 0.88904(11) 0.3930(2) 0.9334(2) 0.0247(5) Uani d . 1 . .
H H14A 0.9330 0.4251 0.9025 0.037 Uiso calc R 1 . .
H H14B 0.8966 0.3056 0.9583 0.037 Uiso calc R 1 . .
H H14C 0.8789 0.4423 1.0057 0.037 Uiso calc R 1 . .
C C15 0.68922(11) 0.69415(19) 0.52586(19) 0.0219(4) Uani d . 1 . .
H H15 0.6589 0.6250 0.4995 0.026 Uiso calc R 1 . .
C C16 0.62487(10) 0.8028(2) 0.36008(19) 0.0213(4) Uani d . 1 . .
C C17 0.59190(11) 0.9167(2) 0.3314(2) 0.0235(5) Uani d . 1 . .
H H17 0.6062 0.9876 0.3815 0.028 Uiso calc R 1 . .
C C18 0.53831(11) 0.9279(2) 0.23032(19) 0.0228(5) Uani d . 1 . .
H H18 0.5157 1.0064 0.2116 0.027 Uiso calc R 1 . .
C C19 0.51707(10) 0.82475(19) 0.15535(19) 0.0202(4) Uani d . 1 . .
C C20 0.55214(11) 0.7112(2) 0.18075(19) 0.0214(4) Uani d . 1 . .
H H20 0.5391 0.6411 0.1286 0.026 Uiso calc R 1 . .
C C21 0.60615(11) 0.7002(2) 0.28224(19) 0.0234(5) Uani d . 1 . .
H H21 0.6305 0.6228 0.2990 0.028 Uiso calc R 1 . .
C C22 0.45526(11) 0.84073(19) 0.05346(19) 0.0209(4) Uani d . 1 . .
C C23 0.37799(11) 0.7442(2) -0.1100(2) 0.0265(5) Uani d . 1 . .
H H23A 0.3908 0.8002 -0.1768 0.032 Uiso calc R 1 . .
H H23B 0.3347 0.7788 -0.0767 0.032 Uiso calc R 1 . .
C C24 0.36159(12) 0.6163(2) -0.1613(2) 0.0281(5) Uani d . 1 . .
H H24A 0.3206 0.6204 -0.2286 0.042 Uiso calc R 1 . .
H H24B 0.3488 0.5616 -0.0945 0.042 Uiso calc R 1 . .
H H24C 0.4046 0.5830 -0.1944 0.042 Uiso calc R 1 . .

loop_
_atom_site_aniso_label
_atom_site_aniso_U_11
_atom_site_aniso_U_22
_atom_site_aniso_U_33
_atom_site_aniso_U_12
_atom_site_aniso_U_13
_atom_site_aniso_U_23
O1 0.0265(8) 0.0202(8) 0.0271(8) -0.0029(6) -0.0030(7) 0.0048(6)
O2 0.0308(8) 0.0244(8) 0.0291(8) 0.0063(7) -0.0075(7) 0.0009(7)
O3 0.0216(7) 0.0233(8) 0.0235(8) 0.0036(6) -0.0069(6) -0.0009(6)
N1 0.0198(8) 0.0244(9) 0.0225(9) 0.0007(7) 0.0031(7) 0.0006(8)
C1 0.0218(10) 0.0195(10) 0.0202(10) 0.0052(8) 0.0057(8) 0.0059(8)
C2 0.0173(9) 0.0200(10) 0.0187(10) 0.0001(8) 0.0031(8) 0.0001(8)
C3 0.0162(9) 0.0229(10) 0.0143(9) 0.0016(8) -0.0008(8) 0.0021(8)
C4 0.0165(9) 0.0206(10) 0.0178(10) 0.0008(8) 0.0023(8) 0.0009(8)
C5 0.0173(9) 0.0229(11) 0.0191(10) -0.0008(8) 0.0011(8) -0.0032(8)
C6 0.0154(9) 0.0273(11) 0.0173(10) 0.0025(8) 0.0004(8) 0.0000(9)
C7 0.0294(12) 0.0291(12) 0.0286(12) -0.0085(9) 0.0037(10) 0.0017(10)
C8 0.0252(10) 0.0193(10) 0.0204(10) -0.0026(8) 0.0000(8) 0.0017(8)
C9 0.0393(13) 0.0220(11) 0.0273(12) -0.0012(10) 0.0047(10) -0.0015(9)
C10 0.0351(12) 0.0253(12) 0.0275(12) -0.0087(10) -0.0080(10) 0.0024(10)
C11 0.0201(10) 0.0191(10) 0.0192(10) 0.0004(8) 0.0002(8) -0.0015(8)
C12 0.0262(11) 0.0220(11) 0.0280(12) -0.0025(9) 0.0031(9) 0.0009(9)
C13 0.0309(11) 0.0232(11) 0.0232(11) 0.0051(9) 0.0023(9) -0.0025(9)
C14 0.0269(11) 0.0202(11) 0.0254(11) 0.0022(9) -0.0024(9) 0.0009(9)
C15 0.0212(10) 0.0212(11) 0.0235(11) -0.0011(8) 0.0039(8) -0.0020(9)
C16 0.0170(9) 0.0283(12) 0.0184(10) 0.0001(8) 0.0014(8) 0.0009(9)
C17 0.0216(10) 0.0247(11) 0.0238(11) -0.0014(9) 0.0013(9) -0.0008(9)
C18 0.0226(10) 0.0227(11) 0.0227(11) 0.0021(8) 0.0012(9) 0.0015(9)
C19 0.0187(10) 0.0239(11) 0.0174(10) 0.0028(8) 0.0004(8) 0.0021(8)
C20 0.0205(10) 0.0228(11) 0.0204(10) -0.0005(8) 0.0016(8) 0.0003(9)
C21 0.0216(10) 0.0241(11) 0.0238(11) 0.0060(9) 0.0004(8) 0.0039(9)
C22 0.0194(10) 0.0232(11) 0.0198(10) 0.0001(8) 0.0012(8) 0.0020(9)
C23 0.0240(11) 0.0295(12) 0.0231(11) 0.0018(9) -0.0082(9) 0.0016(9)
C24 0.0261(11) 0.0306(12) 0.0271(12) -0.0001(10) 0.0012(9) -0.0006(10)

loop_
_atom_type_symbol
_atom_type_description
_atom_type_scat_dispersion_real
_atom_type_scat_dispersion_imag
_atom_type_scat_source
C C 0.0033 0.0016 'International Tables Vol C Tables 4.2.6.8 and 6.1.1.4'
H H 0.0000 0.0000 'International Tables Vol C Tables 4.2.6.8 and 6.1.1.4'
N N 0.0061 0.0033 'International Tables Vol C Tables 4.2.6.8 and 6.1.1.4'
O O 0.0106 0.0060 'International Tables Vol C Tables 4.2.6.8 and 6.1.1.4'

loop_
_geom_angle_atom_site_label_1
_geom_angle_atom_site_label_2
_geom_angle_atom_site_label_3
_geom_angle_site_symmetry_1
_geom_angle_site_symmetry_3
_geom_angle
_geom_angle_publ_flag
C1 O1 H1 . . 106(2) ?
C22 O3 C23 . . 114.99(16) ?
C15 N1 C16 . . 118.83(18) ?
O1 C1 C6 . . 119.20(18) ?
O1 C1 C2 . . 120.37(18) ?
C6 C1 C2 . . 120.43(18) ?
C3 C2 C1 . . 116.73(18) ?
C3 C2 C8 . . 121.24(17) ?
C1 C2 C8 . . 121.96(18) ?
C2 C3 C4 . . 124.26(18) ?
C2 C3 H3 . . 117.9 ?
C4 C3 H3 . . 117.9 ?
C5 C4 C3 . . 116.83(18) ?
C5 C4 C11 . . 120.03(17) ?
C3 C4 C11 . . 123.12(17) ?
C4 C5 C6 . . 121.49(19) ?
C4 C5 H5 . . 119.3 ?
C6 C5 H5 . . 119.3 ?
C5 C6 C1 . . 120.03(18) ?
C5 C6 C15 . . 117.32(18) ?
C1 C6 C15 . . 122.63(19) ?
C8 C7 H7A . . 109.5 ?
C8 C7 H7B . . 109.5 ?
H7A C7 H7B . . 109.5 ?
C8 C7 H7C . . 109.5 ?
H7A C7 H7C . . 109.5 ?
H7B C7 H7C . . 109.5 ?
C10 C8 C2 . . 112.00(17) ?
C10 C8 C7 . . 107.87(18) ?
C2 C8 C7 . . 108.92(17) ?
C10 C8 C9 . . 106.89(17) ?
C2 C8 C9 . . 111.03(17) ?
C7 C8 C9 . . 110.07(18) ?
C8 C9 H9A . . 109.5 ?
C8 C9 H9B . . 109.5 ?
H9A C9 H9B . . 109.5 ?
C8 C9 H9C . . 109.5 ?
H9A C9 H9C . . 109.5 ?
H9B C9 H9C . . 109.5 ?
C8 C10 H10A . . 109.5 ?
C8 C10 H10B . . 109.5 ?
H10A C10 H10B . . 109.5 ?
C8 C10 H10C . . 109.5 ?
H10A C10 H10C . . 109.5 ?
H10B C10 H10C . . 109.5 ?
C4 C11 C14 . . 112.55(16) ?
C4 C11 C13 . . 108.92(16) ?
C14 C11 C13 . . 108.30(16) ?
C4 C11 C12 . . 109.85(16) ?
C14 C11 C12 . . 107.53(17) ?
C13 C11 C12 . . 109.64(17) ?
C11 C12 H12A . . 109.5 ?
C11 C12 H12B . . 109.5 ?
H12A C12 H12B . . 109.5 ?
C11 C12 H12C . . 109.5 ?
H12A C12 H12C . . 109.5 ?
H12B C12 H12C . . 109.5 ?
C11 C13 H13A . . 109.5 ?
C11 C13 H13B . . 109.5 ?
H13A C13 H13B . . 109.5 ?
C11 C13 H13C . . 109.5 ?
H13A C13 H13C . . 109.5 ?
H13B C13 H13C . . 109.5 ?
C11 C14 H14A . . 109.5 ?
C11 C14 H14B . . 109.5 ?
H14A C14 H14B . . 109.5 ?
C11 C14 H14C . . 109.5 ?
H14A C14 H14C . . 109.5 ?
H14B C14 H14C . . 109.5 ?
N1 C15 C6 . . 122.09(19) ?
N1 C15 H15 . . 119.0 ?
C6 C15 H15 . . 119.0 ?
C17 C16 C21 . . 119.51(19) ?
C17 C16 N1 . . 117.79(19) ?
C21 C16 N1 . . 122.64(19) ?
C18 C17 C16 . . 120.3(2) ?
C18 C17 H17 . . 119.8 ?
C16 C17 H17 . . 119.8 ?
C17 C18 C19 . . 120.5(2) ?
C17 C18 H18 . . 119.7 ?
C19 C18 H18 . . 119.7 ?
C20 C19 C18 . . 119.40(18) ?
C20 C19 C22 . . 122.69(19) ?
C18 C19 C22 . . 117.87(18) ?
C21 C20 C19 . . 120.0(2) ?
C21 C20 H20 . . 120.0 ?
C19 C20 H20 . . 120.0 ?
C20 C21 C16 . . 120.18(19) ?
C20 C21 H21 . . 119.9 ?
C16 C21 H21 . . 119.9 ?
O2 C22 O3 . . 123.23(18) ?
O2 C22 C19 . . 124.17(19) ?
O3 C22 C19 . . 112.57(17) ?
O3 C23 C24 . . 107.99(17) ?
O3 C23 H23A . . 110.1 ?
C24 C23 H23A . . 110.1 ?
O3 C23 H23B . . 110.1 ?
C24 C23 H23B . . 110.1 ?
H23A C23 H23B . . 108.4 ?
C23 C24 H24A . . 109.5 ?
C23 C24 H24B . . 109.5 ?
H24A C24 H24B . . 109.5 ?
C23 C24 H24C . . 109.5 ?
H24A C24 H24C . . 109.5 ?
H24B C24 H24C . . 109.5 ?

loop_
_geom_bond_atom_site_label_1
_geom_bond_atom_site_label_2
_geom_bond_site_symmetry_2
_geom_bond_distance
_geom_bond_publ_flag
O1 C1 . 1.355(2) ?
O1 H1 . 0.866(10) ?
O2 C22 . 1.207(2) ?
O3 C22 . 1.346(2) ?
O3 C23 . 1.450(2) ?
N1 C15 . 1.273(3) ?
N1 C16 . 1.428(3) ?
C1 C6 . 1.406(3) ?
C1 C2 . 1.410(3) ?
C2 C3 . 1.397(3) ?
C2 C8 . 1.535(3) ?
C3 C4 . 1.402(3) ?
C3 H3 . 0.9500 ?
C4 C5 . 1.389(3) ?
C4 C11 . 1.529(3) ?
C5 C6 . 1.393(3) ?
C5 H5 . 0.9500 ?
C6 C15 . 1.465(3) ?
C7 C8 . 1.540(3) ?
C7 H7A . 0.9800 ?
C7 H7B . 0.9800 ?
C7 H7C . 0.9800 ?
C8 C10 . 1.534(3) ?
C8 C9 . 1.539(3) ?
C9 H9A . 0.9800 ?
C9 H9B . 0.9800 ?
C9 H9C . 0.9800 ?
C10 H10A . 0.9800 ?
C10 H10B . 0.9800 ?
C10 H10C . 0.9800 ?
C11 C14 . 1.531(3) ?
C11 C13 . 1.537(3) ?
C11 C12 . 1.537(3) ?
C12 H12A . 0.9800 ?
C12 H12B . 0.9800 ?
C12 H12C . 0.9800 ?
C13 H13A . 0.9800 ?
C13 H13B . 0.9800 ?
C13 H13C . 0.9800 ?
C14 H14A . 0.9800 ?
C14 H14B . 0.9800 ?
C14 H14C . 0.9800 ?
C15 H15 . 0.9500 ?
C16 C17 . 1.381(3) ?
C16 C21 . 1.399(3) ?
C17 C18 . 1.379(3) ?
C17 H17 . 0.9500 ?
C18 C19 . 1.395(3) ?
C18 H18 . 0.9500 ?
C19 C20 . 1.389(3) ?
C19 C22 . 1.488(3) ?
C20 C21 . 1.387(3) ?
C20 H20 . 0.9500 ?
C21 H21 . 0.9500 ?
C23 C24 . 1.494(3) ?
C23 H23A . 0.9900 ?
C23 H23B . 0.9900 ?
C24 H24A . 0.9800 ?
C24 H24B . 0.9800 ?
C24 H24C . 0.9800 ?

loop_
_geom_hbond_atom_site_label_D
_geom_hbond_atom_site_label_H
_geom_hbond_atom_site_label_A
_geom_hbond_site_symmetry_A
_geom_hbond_distance_DH
_geom_hbond_distance_HA
_geom_hbond_distance_DA
_geom_hbond_angle_DHA
_geom_hbond_publ_flag
O1 H1 N1 . 0.870(10) 1.80(2) 2.609(2) 154(3) yes

loop_
_geom_torsion_atom_site_label_1
_geom_torsion_atom_site_label_2
_geom_torsion_atom_site_label_3
_geom_torsion_atom_site_label_4
_geom_torsion_site_symmetry_1
_geom_torsion_site_symmetry_2
_geom_torsion_site_symmetry_3
_geom_torsion_site_symmetry_4
_geom_torsion
_geom_torsion_publ_flag
O1 C1 C2 C3 . . . . -175.11(17) ?
C6 C1 C2 C3 . . . . 4.6(3) ?
O1 C1 C2 C8 . . . . 1.8(3) ?
C6 C1 C2 C8 . . . . -178.52(18) ?
C1 C2 C3 C4 . . . . -1.5(3) ?
C8 C2 C3 C4 . . . . -178.36(18) ?
C2 C3 C4 C5 . . . . -2.7(3) ?
C2 C3 C4 C11 . . . . 175.58(19) ?
C3 C4 C5 C6 . . . . 3.9(3) ?
C11 C4 C5 C6 . . . . -174.44(18) ?
C4 C5 C6 C1 . . . . -0.9(3) ?
C4 C5 C6 C15 . . . . 177.43(18) ?
O1 C1 C6 C5 . . . . 176.18(18) ?
C2 C1 C6 C5 . . . . -3.5(3) ?
O1 C1 C6 C15 . . . . -2.1(3) ?
C2 C1 C6 C15 . . . . 178.18(18) ?
C3 C2 C8 C10 . . . . -9.4(3) ?
C1 C2 C8 C10 . . . . 173.86(19) ?
C3 C2 C8 C7 . . . . 109.8(2) ?
C1 C2 C8 C7 . . . . -66.9(2) ?
C3 C2 C8 C9 . . . . -128.8(2) ?
C1 C2 C8 C9 . . . . 54.5(2) ?
C5 C4 C11 C14 . . . . 176.14(18) ?
C3 C4 C11 C14 . . . . -2.1(3) ?
C5 C4 C11 C13 . . . . 56.0(2) ?
C3 C4 C11 C13 . . . . -122.2(2) ?
C5 C4 C11 C12 . . . . -64.1(2) ?
C3 C4 C11 C12 . . . . 117.6(2) ?
C16 N1 C15 C6 . . . . 178.21(17) ?
C5 C6 C15 N1 . . . . -174.29(19) ?
C1 C6 C15 N1 . . . . 4.0(3) ?
C15 N1 C16 C17 . . . . 151.3(2) ?
C15 N1 C16 C21 . . . . -31.4(3) ?
C21 C16 C17 C18 . . . . 3.2(3) ?
N1 C16 C17 C18 . . . . -179.46(18) ?
C16 C17 C18 C19 . . . . -0.4(3) ?
C17 C18 C19 C20 . . . . -2.2(3) ?
C17 C18 C19 C22 . . . . 175.61(19) ?
C18 C19 C20 C21 . . . . 2.0(3) ?
C22 C19 C20 C21 . . . . -175.68(18) ?
C19 C20 C21 C16 . . . . 0.8(3) ?
C17 C16 C21 C20 . . . . -3.4(3) ?
N1 C16 C21 C20 . . . . 179.43(18) ?
C23 O3 C22 O2 . . . . 0.8(3) ?
C23 O3 C22 C19 . . . . 178.95(17) ?
C20 C19 C22 O2 . . . . 177.1(2) ?
C18 C19 C22 O2 . . . . -0.6(3) ?
C20 C19 C22 O3 . . . . -1.0(3) ?
C18 C19 C22 O3 . . . . -178.74(18) ?
C22 O3 C23 C24 . . . . -173.52(17) ?

loop_
_cod_related_entry_id
_cod_related_entry_database
_cod_related_entry_code
1 ChemSpider 30656226
